data_7046084
loop_
_publ_author_name
'Fischer, Paul J.'
'Senthil, Shuruthi'
'Stephan, Jeremy T.'
'Swift, McKinley L'
'Storlie, Meghan D.'
'Chan, Emily T.'
'Vollmer, Matthew V.'
'Young, Victor G.'

_publ_section_title
;
 Inductive modulation of tris(phosphinomethyl)phenylborate donation at
 group VI metals via borate phenyl substituent modification.
;
_journal_issue 17
_journal_name_full 'Dalton transactions (Cambridge, England : 2003)'
_journal_page_first 6166
_journal_page_last 6176
_journal_paper_doi 10.1039/c8dt00703a
_journal_volume 47
_journal_year 2018
_chemical_formula_moiety 'C33 H53 B Cr O6 P3 W, C36 H30 N P2'
_chemical_formula_sum 'C69 H83 B Cr N O6 P5 W'
_chemical_formula_weight 1423.87
_chemical_name_common 16175z
_space_group_crystal_system triclinic
_space_group_IT_number 2
_space_group_name_Hall '-P 1'
_space_group_name_H-M_alt 'P -1'
_symmetry_space_group_name_Hall '-P 1'
_symmetry_space_group_name_H-M 'P -1'
_atom_sites_solution_hydrogens geom
_audit_creation_method SHELXL-2014/6
_audit_update_record
;
2018-02-16 deposited with the CCDC.
2018-04-04 downloaded from the CCDC.
;
_cell_angle_alpha 100.765(4)
_cell_angle_beta 100.228(4)
_cell_angle_gamma 95.750(4)
_cell_formula_units_Z 2
_cell_length_a 12.019(4)
_cell_length_b 14.605(5)
_cell_length_c 19.963(7)
_cell_measurement_reflns_used 9890
_cell_measurement_temperature 173(2)
_cell_measurement_theta_max 27.53
_cell_measurement_theta_min 2.21
_cell_volume 3355(2)
_computing_cell_refinement 'Bruker SAINT'
_computing_data_collection 'Bruker APEX2'
_computing_data_reduction 'Bruker SAINT'
_computing_molecular_graphics 'Bruker SHELXTL'
_computing_publication_material 'Bruker SHELXTL'
_computing_structure_refinement 'SHELXL-2014/6 (Sheldrick, 2014)'
_computing_structure_solution 'SHELXS-97 (Sheldrick, 2008)'
_diffrn_ambient_temperature 173(2)
_diffrn_measured_fraction_theta_full 0.998
_diffrn_measured_fraction_theta_max 0.984
_diffrn_measurement_device_type 'Bruker APEX-II CCD'
_diffrn_measurement_method '\f and \w scans'
_diffrn_radiation_type MoK\a
_diffrn_radiation_wavelength 0.71073
_diffrn_reflns_av_R_equivalents 0.0338
_diffrn_reflns_av_unetI/netI 0.0446
_diffrn_reflns_Laue_measured_fraction_full 0.998
_diffrn_reflns_Laue_measured_fraction_max 0.984
_diffrn_reflns_limit_h_max 15
_diffrn_reflns_limit_h_min -15
_diffrn_reflns_limit_k_max 18
_diffrn_reflns_limit_k_min -18
_diffrn_reflns_limit_l_max 25
_diffrn_reflns_limit_l_min -25
_diffrn_reflns_number 39635
_diffrn_reflns_point_group_measured_fraction_full 0.998
_diffrn_reflns_point_group_measured_fraction_max 0.984
_diffrn_reflns_theta_full 25.242
_diffrn_reflns_theta_max 27.564
_diffrn_reflns_theta_min 1.433
_diffrn_source 'sealed tube'
_exptl_absorpt_coefficient_mu 2.044
_exptl_absorpt_correction_T_max 0.7456
_exptl_absorpt_correction_T_min 0.6295
_exptl_absorpt_correction_type multi-scan
_exptl_absorpt_process_details 'SADABS-2012/1 (Sheldrick, 2012)'
_exptl_crystal_colour yellow
_exptl_crystal_density_diffrn 1.409
_exptl_crystal_description Block
_exptl_crystal_F_000 1460
_exptl_crystal_size_max 0.450
_exptl_crystal_size_mid 0.250
_exptl_crystal_size_min 0.220
_exptl_transmission_factor_max 0.7456
_exptl_transmission_factor_min 0.6295
_refine_diff_density_max 0.683
_refine_diff_density_min -1.274
_refine_diff_density_rms 0.093
_refine_ls_extinction_method none
_refine_ls_goodness_of_fit_ref 1.039
_refine_ls_hydrogen_treatment constr
_refine_ls_matrix_type full
_refine_ls_number_parameters 784
_refine_ls_number_reflns 15256
_refine_ls_number_restraints 130
_refine_ls_restrained_S_all 1.039
_refine_ls_R_factor_all 0.0411
_refine_ls_R_factor_gt 0.0328
_refine_ls_shift/su_max 0.004
_refine_ls_shift/su_mean 0.000
_refine_ls_structure_factor_coef Fsqd
_refine_ls_weighting_details 'w=1/[\s^2^(Fo^2^)+(0.0389P)^2^+1.8493P] where P=(Fo^2^+2Fc^2^)/3'
_refine_ls_weighting_scheme calc
_refine_ls_wR_factor_gt 0.0770
_refine_ls_wR_factor_ref 0.0817
_reflns_Friedel_coverage 0.000
_reflns_number_gt 13233
_reflns_number_total 15256
_reflns_threshold_expression 'I > 2\s(I)'
_cod_data_source_file c8dt00703a2.cif
_cod_data_source_block 16175z
_cod_depositor_comments 'Adding full bibliography for 7046074--7046090.cif.'
_cod_database_code 7046084
_shelx_space_group_comment
;
The symmetry employed for this shelxl refinement is uniquely defined
by the following loop, which should always be used as a source of
symmetry information in preference to the above space-group names.
They are only intended as comments.
;
_shelx_estimated_absorpt_t_min 0.460
_shelx_estimated_absorpt_t_max 0.662
_shelxl_version_number 2014/6

loop_
_space_group_symop_operation_xyz
'x, y, z'
'-x, -y, -z'

loop_
_atom_site_label
_atom_site_type_symbol
_atom_site_fract_x
_atom_site_fract_y
_atom_site_fract_z
_atom_site_U_iso_or_equiv
_atom_site_adp_type
_atom_site_occupancy
_atom_site_site_symmetry_order
_atom_site_calc_flag
_atom_site_refinement_flags_posn
_atom_site_refinement_flags_adp
_atom_site_refinement_flags_occupancy
_atom_site_disorder_assembly
_atom_site_disorder_group
W1 W 0.27877(2) 0.27987(2) 0.76422(2) 0.02118(4) Uani 1 1 d . . . . .
C1 C 0.3525(3) 0.2973(2) 0.86225(18) 0.0290(7) Uani 1 1 d . . . . .
O1 O 0.3919(2) 0.29669(19) 0.92046(13) 0.0423(6) Uani 1 1 d . . . . .
C2 C 0.3350(3) 0.1575(2) 0.75396(17) 0.0306(7) Uani 1 1 d . . . . .
O2 O 0.3704(2) 0.08580(18) 0.75185(15) 0.0484(7) Uani 1 1 d . . . . .
C3 C 0.1414(3) 0.2260(2) 0.79106(18) 0.0293(7) Uani 1 1 d . . . . .
O3 O 0.0610(2) 0.19442(18) 0.80900(15) 0.0431(6) Uani 1 1 d . . . . .
B1 B 0.2655(3) 0.4354(2) 0.63111(18) 0.0216(7) Uani 1 1 d . . . . .
C4 C 0.3950(3) 0.4041(2) 0.64250(15) 0.0229(6) Uani 1 1 d . . . . .
H4A H 0.4500 0.4596 0.6432 0.028 Uiso 1 1 calc R U . . .
H4B H 0.3987 0.3558 0.6012 0.028 Uiso 1 1 calc R U . . .
P1 P 0.44458(7) 0.35747(6) 0.72078(4) 0.02196(16) Uani 1 1 d . . . . .
C5 C 0.5342(3) 0.4649(2) 0.77942(16) 0.0284(7) Uani 1 1 d D . . . .
H5A H 0.4838 0.5154 0.7788 0.034 Uiso 1 1 calc R U . . .
C6 C 0.6401(3) 0.5036(3) 0.7549(2) 0.0420(9) Uani 1 1 d D . . . .
H6A H 0.6715 0.5660 0.7836 0.063 Uiso 1 1 calc R U . . .
H6B H 0.6187 0.5085 0.7061 0.063 Uiso 1 1 calc R U . . .
H6C H 0.6978 0.4609 0.7592 0.063 Uiso 1 1 calc R U . . .
C7 C 0.5669(3) 0.4598(3) 0.85625(18) 0.0407(9) Uani 1 1 d D . . . .
H7A H 0.6005 0.5224 0.8838 0.061 Uiso 1 1 calc R U . . .
H7B H 0.6225 0.4157 0.8616 0.061 Uiso 1 1 calc R U . . .
H7C H 0.4985 0.4382 0.8725 0.061 Uiso 1 1 calc R U . . .
C8 C 0.5446(3) 0.2721(2) 0.69655(17) 0.0299(7) Uani 1 1 d D . . . .
H8A H 0.4943 0.2115 0.6738 0.036 Uiso 1 1 calc R U . . .
C9 C 0.6164(3) 0.2917(3) 0.6437(2) 0.0452(10) Uani 1 1 d D . . . .
H9A H 0.6558 0.2376 0.6307 0.068 Uiso 1 1 calc R U . . .
H9B H 0.6728 0.3477 0.6643 0.068 Uiso 1 1 calc R U . . .
H9C H 0.5668 0.3026 0.6022 0.068 Uiso 1 1 calc R U . . .
C10 C 0.6191(3) 0.2512(3) 0.7606(2) 0.0433(9) Uani 1 1 d D . . . .
H10A H 0.6532 0.1941 0.7471 0.065 Uiso 1 1 calc R U . . .
H10B H 0.5723 0.2420 0.7950 0.065 Uiso 1 1 calc R U . . .
H10C H 0.6798 0.3042 0.7810 0.065 Uiso 1 1 calc R U . . .
C11 C 0.1587(3) 0.3464(2) 0.60227(16) 0.0244(6) Uani 1 1 d . . . . .
H11A H 0.1452 0.3303 0.5508 0.029 Uiso 1 1 calc R U . . .
H11B H 0.0884 0.3678 0.6154 0.029 Uiso 1 1 calc R U . . .
P2 P 0.18312(7) 0.24077(6) 0.63533(4) 0.02619(18) Uani 1 1 d . . . . .
C12 C 0.2678(3) 0.1793(2) 0.57483(17) 0.0348(8) Uani 1 1 d D . . . .
H12A H 0.3495 0.2044 0.5961 0.042 Uiso 1 1 calc R U . . .
C13 C 0.2496(4) 0.1985(3) 0.50160(19) 0.0492(10) Uani 1 1 d D . . . .
H13A H 0.3000 0.1648 0.4753 0.074 Uiso 1 1 calc R U . . .
H13B H 0.2672 0.2662 0.5041 0.074 Uiso 1 1 calc R U . . .
H13C H 0.1699 0.1770 0.4782 0.074 Uiso 1 1 calc R U . . .
C14 C 0.2586(4) 0.0732(3) 0.5703(2) 0.0570(12) Uani 1 1 d D . . . .
H14A H 0.3211 0.0488 0.5501 0.086 Uiso 1 1 calc R U . . .
H14B H 0.1853 0.0425 0.5408 0.086 Uiso 1 1 calc R U . . .
H14C H 0.2634 0.0601 0.6171 0.086 Uiso 1 1 calc R U . . .
C15 C 0.0396(3) 0.1680(3) 0.6130(2) 0.0452(9) Uani 0.697(9) 1 d D U P A 1
H15A H -0.0078 0.2051 0.6413 0.054 Uiso 0.697(9) 1 calc R U P A 1
C16 C -0.0234(5) 0.1547(4) 0.5394(3) 0.0497(18) Uani 0.697(9) 1 d D U P A 1
H16A H -0.1035 0.1299 0.5361 0.075 Uiso 0.697(9) 1 calc R U P A 1
H16B H 0.0112 0.1102 0.5090 0.075 Uiso 0.697(9) 1 calc R U P A 1
H16C H -0.0192 0.2153 0.5250 0.075 Uiso 0.697(9) 1 calc R U P A 1
C17 C 0.039(2) 0.0736(13) 0.6383(14) 0.067(3) Uani 0.697(9) 1 d D U P A 1
H17A H -0.0394 0.0438 0.6325 0.100 Uiso 0.697(9) 1 calc R U P A 1
H17B H 0.0766 0.0858 0.6876 0.100 Uiso 0.697(9) 1 calc R U P A 1
H17C H 0.0811 0.0316 0.6108 0.100 Uiso 0.697(9) 1 calc R U P A 1
C15' C 0.0396(3) 0.1680(3) 0.6130(2) 0.0452(9) Uani 0.303(9) 1 d D U P A 2
H15B H 0.0243 0.1428 0.5616 0.054 Uiso 0.303(9) 1 calc R U P A 2
C16' C -0.0639(10) 0.2139(8) 0.6278(10) 0.067(5) Uani 0.303(9) 1 d D U P A 2
H16D H -0.1332 0.1685 0.6088 0.101 Uiso 0.303(9) 1 calc R U P A 2
H16E H -0.0686 0.2685 0.6059 0.101 Uiso 0.303(9) 1 calc R U P A 2
H16F H -0.0566 0.2344 0.6782 0.101 Uiso 0.303(9) 1 calc R U P A 2
C17' C 0.042(5) 0.081(3) 0.647(4) 0.067(3) Uani 0.303(9) 1 d D U P A 2
H17D H -0.0050 0.0869 0.6825 0.100 Uiso 0.303(9) 1 calc R U P A 2
H17E H 0.1212 0.0778 0.6691 0.100 Uiso 0.303(9) 1 calc R U P A 2
H17F H 0.0128 0.0239 0.6115 0.100 Uiso 0.303(9) 1 calc R U P A 2
C18 C 0.2453(3) 0.5020(2) 0.70331(15) 0.0210(6) Uani 1 1 d . . . . .
H18A H 0.1834 0.5394 0.6906 0.025 Uiso 1 1 calc R U . . .
H18B H 0.3157 0.5469 0.7240 0.025 Uiso 1 1 calc R U . . .
P3 P 0.20864(7) 0.44049(5) 0.77027(4) 0.02035(16) Uani 1 1 d . . . . .
C19 C 0.0491(3) 0.4294(2) 0.75787(18) 0.0303(7) Uani 1 1 d D . . . .
H19A H 0.0200 0.3676 0.7251 0.036 Uiso 1 1 calc R U . . .
C20 C -0.0109(3) 0.5026(3) 0.7242(2) 0.0393(9) Uani 1 1 d D . . . .
H20A H -0.0934 0.4891 0.7208 0.059 Uiso 1 1 calc R U . . .
H20B H 0.0054 0.4998 0.6775 0.059 Uiso 1 1 calc R U . . .
H20C H 0.0173 0.5656 0.7528 0.059 Uiso 1 1 calc R U . . .
C21 C 0.0083(3) 0.4208(3) 0.8252(2) 0.0395(9) Uani 1 1 d D . . . .
H21A H -0.0731 0.3959 0.8142 0.059 Uiso 1 1 calc R U . . .
H21B H 0.0202 0.4830 0.8562 0.059 Uiso 1 1 calc R U . . .
H21C H 0.0518 0.3782 0.8483 0.059 Uiso 1 1 calc R U . . .
C22 C 0.2688(3) 0.5337(2) 0.85024(16) 0.0258(7) Uani 1 1 d D . . . .
H22A H 0.3517 0.5471 0.8492 0.031 Uiso 1 1 calc R U . . .
C23 C 0.2244(3) 0.6286(2) 0.85101(18) 0.0323(8) Uani 1 1 d D . . . .
H23A H 0.2717 0.6762 0.8894 0.049 Uiso 1 1 calc R U . . .
H23B H 0.1452 0.6227 0.8573 0.049 Uiso 1 1 calc R U . . .
H23C H 0.2279 0.6476 0.8068 0.049 Uiso 1 1 calc R U . . .
C24 C 0.2672(4) 0.5040(3) 0.92003(17) 0.0389(9) Uani 1 1 d D . . . .
H24A H 0.3276 0.5440 0.9562 0.058 Uiso 1 1 calc R U . . .
H24B H 0.2802 0.4381 0.9157 0.058 Uiso 1 1 calc R U . . .
H24C H 0.1929 0.5109 0.9327 0.058 Uiso 1 1 calc R U . . .
Cr1 Cr 0.31216(5) 0.64585(4) 0.55866(3) 0.03153(13) Uani 1 1 d . . . . .
C25 C 0.4644(4) 0.6652(4) 0.5898(4) 0.089(2) Uani 1 1 d . . . . .
O4 O 0.5605(3) 0.6753(4) 0.6122(4) 0.186(3) Uani 1 1 d . . . . .
C26 C 0.3057(4) 0.7087(3) 0.6454(2) 0.0484(10) Uani 1 1 d . . . . .
O5 O 0.3037(3) 0.7502(3) 0.70120(17) 0.0777(11) Uani 1 1 d . . . . .
C27 C 0.3219(5) 0.7618(3) 0.5354(2) 0.0651(14) Uani 1 1 d . . . . .
O6 O 0.3302(5) 0.8339(2) 0.5207(2) 0.1100(17) Uani 1 1 d . . . . .
C28 C 0.2526(3) 0.4951(2) 0.56809(16) 0.0226(6) Uani 1 1 d . . . . .
C29 C 0.1579(3) 0.5452(2) 0.55529(17) 0.0278(7) Uani 1 1 d . . . . .
H29A H 0.1135 0.5596 0.5930 0.033 Uiso 1 1 calc R U . . .
C30 C 0.1355(3) 0.5890(2) 0.49830(17) 0.0307(7) Uani 1 1 d . . . . .
H30A H 0.0751 0.6313 0.4957 0.037 Uiso 1 1 calc R U . . .
C31 C 0.2119(3) 0.5864(2) 0.45203(17) 0.0326(8) Uani 1 1 d . . . . .
H31A H 0.2049 0.6265 0.4164 0.039 Uiso 1 1 calc R U . . .
C32 C 0.3060(3) 0.5388(2) 0.46256(17) 0.0304(7) Uani 1 1 d . . . . .
H32A H 0.3664 0.5450 0.4345 0.036 Uiso 1 1 calc R U . . .
C33 C 0.3253(3) 0.4948(2) 0.52029(16) 0.0262(7) Uani 1 1 d . . . . .
H33A H 0.4011 0.4729 0.5324 0.031 Uiso 1 1 calc R U . . .
N1 N 0.8718(2) 0.94698(18) 0.83720(14) 0.0265(6) Uani 1 1 d . . . . .
P4 P 0.74229(7) 0.96391(6) 0.82554(4) 0.02313(17) Uani 1 1 d . . . . .
P5 P 0.94595(7) 0.86389(5) 0.83745(4) 0.02086(16) Uani 1 1 d . . . . .
C34 C 0.6868(3) 0.9712(2) 0.73739(17) 0.0319(8) Uani 1 1 d . . . . .
C35 C 0.7612(4) 0.9878(3) 0.6944(2) 0.0457(10) Uani 1 1 d . . . . .
H35A H 0.8407 0.9875 0.7092 0.055 Uiso 1 1 calc R U . . .
C36 C 0.7183(5) 1.0051(3) 0.6291(2) 0.0632(13) Uani 1 1 d . . . . .
H36A H 0.7692 1.0173 0.5994 0.076 Uiso 1 1 calc R U . . .
C37 C 0.6051(5) 1.0049(4) 0.6074(2) 0.0686(15) Uani 1 1 d . . . . .
H37A H 0.5777 1.0183 0.5632 0.082 Uiso 1 1 calc R U . . .
C38 C 0.5289(4) 0.9854(4) 0.6487(2) 0.0676(15) Uani 1 1 d . . . . .
H38A H 0.4492 0.9828 0.6324 0.081 Uiso 1 1 calc R U . . .
C39 C 0.5704(3) 0.9697(3) 0.7141(2) 0.0483(10) Uani 1 1 d . . . . .
H39A H 0.5188 0.9578 0.7435 0.058 Uiso 1 1 calc R U . . .
C40 C 0.6488(3) 0.8782(2) 0.85036(18) 0.0300(7) Uani 1 1 d . . . . .
C41 C 0.6526(3) 0.8836(3) 0.9211(2) 0.0387(9) Uani 1 1 d . . . . .
H41A H 0.6951 0.9366 0.9540 0.046 Uiso 1 1 calc R U . . .
C42 C 0.5945(3) 0.8118(3) 0.9440(2) 0.0508(11) Uani 1 1 d . . . . .
H42A H 0.5985 0.8149 0.9923 0.061 Uiso 1 1 calc R U . . .
C43 C 0.5309(3) 0.7361(3) 0.8957(3) 0.0594(13) Uani 1 1 d . . . . .
H43A H 0.4915 0.6869 0.9111 0.071 Uiso 1 1 calc R U . . .
C44 C 0.5239(4) 0.7311(3) 0.8253(3) 0.0588(13) Uani 1 1 d . . . . .
H44A H 0.4782 0.6795 0.7925 0.071 Uiso 1 1 calc R U . . .
C45 C 0.5842(3) 0.8020(3) 0.8026(2) 0.0412(9) Uani 1 1 d . . . . .
H45A H 0.5809 0.7981 0.7542 0.049 Uiso 1 1 calc R U . . .
C46 C 0.7351(3) 1.0770(2) 0.87730(16) 0.0256(7) Uani 1 1 d . . . . .
C47 C 0.8333(3) 1.1422(3) 0.9008(2) 0.0411(9) Uani 1 1 d . . . . .
H47A H 0.9048 1.1250 0.8929 0.049 Uiso 1 1 calc R U . . .
C48 C 0.8269(4) 1.2321(3) 0.9357(2) 0.0594(13) Uani 1 1 d . . . . .
H48A H 0.8941 1.2766 0.9517 0.071 Uiso 1 1 calc R U . . .
C49 C 0.7242(5) 1.2572(3) 0.9473(2) 0.0550(13) Uani 1 1 d . . . . .
H49A H 0.7203 1.3191 0.9712 0.066 Uiso 1 1 calc R U . . .
C50 C 0.6269(4) 1.1933(3) 0.9245(2) 0.0511(12) Uani 1 1 d . . . . .
H50A H 0.5558 1.2108 0.9331 0.061 Uiso 1 1 calc R U . . .
C51 C 0.6320(3) 1.1028(3) 0.88882(19) 0.0377(8) Uani 1 1 d . . . . .
H51A H 0.5644 1.0589 0.8724 0.045 Uiso 1 1 calc R U . . .
C52 C 0.9123(3) 0.7885(2) 0.89479(17) 0.0244(7) Uani 1 1 d . . . . .
C53 C 0.9060(3) 0.8309(3) 0.96223(17) 0.0330(8) Uani 1 1 d . . . . .
H53A H 0.9211 0.8975 0.9767 0.040 Uiso 1 1 calc R U . . .
C54 C 0.8777(3) 0.7769(3) 1.0083(2) 0.0423(9) Uani 1 1 d . . . . .
H54A H 0.8734 0.8063 1.0543 0.051 Uiso 1 1 calc R U . . .
C55 C 0.8559(3) 0.6802(3) 0.9873(2) 0.0446(10) Uani 1 1 d . . . . .
H55A H 0.8352 0.6432 1.0188 0.054 Uiso 1 1 calc R U . . .
C56 C 0.8638(3) 0.6373(3) 0.9220(2) 0.0435(9) Uani 1 1 d . . . . .
H56A H 0.8503 0.5706 0.9084 0.052 Uiso 1 1 calc R U . . .
C57 C 0.8916(3) 0.6911(2) 0.87481(19) 0.0346(8) Uani 1 1 d . . . . .
H57A H 0.8964 0.6611 0.8291 0.042 Uiso 1 1 calc R U . . .
C58 C 0.9369(3) 0.7919(2) 0.75273(16) 0.0263(7) Uani 1 1 d . . . . .
C59 C 0.8331(3) 0.7388(3) 0.71718(19) 0.0383(8) Uani 1 1 d . . . . .
H59A H 0.7682 0.7400 0.7383 0.046 Uiso 1 1 calc R U . . .
C60 C 0.8240(4) 0.6842(3) 0.6511(2) 0.0457(10) Uani 1 1 d . . . . .
H60A H 0.7532 0.6478 0.6275 0.055 Uiso 1 1 calc R U . . .
C61 C 0.9162(4) 0.6824(3) 0.6200(2) 0.0465(10) Uani 1 1 d . . . . .
H61A H 0.9096 0.6445 0.5750 0.056 Uiso 1 1 calc R U . . .
C62 C 1.0178(4) 0.7350(3) 0.6534(2) 0.0490(10) Uani 1 1 d . . . . .
H62A H 1.0813 0.7346 0.6311 0.059 Uiso 1 1 calc R U . . .
C63 C 1.0293(3) 0.7893(3) 0.72016(19) 0.0392(9) Uani 1 1 d . . . . .
H63A H 1.1009 0.8248 0.7434 0.047 Uiso 1 1 calc R U . . .
C64 C 1.0923(3) 0.9147(2) 0.86826(16) 0.0225(6) Uani 1 1 d . . . . .
C65 C 1.1705(3) 0.8635(2) 0.89991(18) 0.0302(7) Uani 1 1 d . . . . .
H65A H 1.1455 0.8040 0.9090 0.036 Uiso 1 1 calc R U . . .
C66 C 1.2851(3) 0.9004(3) 0.9179(2) 0.0373(8) Uani 1 1 d . . . . .
H66A H 1.3392 0.8660 0.9391 0.045 Uiso 1 1 calc R U . . .
C67 C 1.3207(3) 0.9868(3) 0.9051(2) 0.0399(9) Uani 1 1 d . . . . .
H67A H 1.3996 1.0111 0.9167 0.048 Uiso 1 1 calc R U . . .
C68 C 1.2435(3) 1.0386(3) 0.87558(19) 0.0364(8) Uani 1 1 d . . . . .
H68A H 1.2687 1.0991 0.8683 0.044 Uiso 1 1 calc R U . . .
C69 C 1.1292(3) 1.0023(2) 0.85656(18) 0.0303(7) Uani 1 1 d . . . . .
H69A H 1.0758 1.0374 0.8354 0.036 Uiso 1 1 calc R U . . .

loop_
_atom_site_aniso_label
_atom_site_aniso_U_11
_atom_site_aniso_U_22
_atom_site_aniso_U_33
_atom_site_aniso_U_23
_atom_site_aniso_U_13
_atom_site_aniso_U_12
W1 0.02582(7) 0.01934(7) 0.02277(7) 0.00895(5) 0.00966(5) 0.00664(5)
C1 0.0345(18) 0.0283(17) 0.0319(19) 0.0123(14) 0.0146(15) 0.0158(14)
O1 0.0486(16) 0.0570(17) 0.0284(14) 0.0176(12) 0.0091(12) 0.0224(13)
C2 0.0390(19) 0.0293(18) 0.0301(18) 0.0115(14) 0.0169(15) 0.0087(15)
O2 0.0679(19) 0.0370(15) 0.0550(18) 0.0196(13) 0.0285(15) 0.0295(14)
C3 0.0315(18) 0.0286(17) 0.0336(18) 0.0151(15) 0.0091(15) 0.0113(14)
O3 0.0384(15) 0.0417(15) 0.0611(18) 0.0256(13) 0.0238(13) 0.0086(12)
B1 0.0252(18) 0.0219(17) 0.0202(17) 0.0090(14) 0.0055(14) 0.0045(14)
C4 0.0263(16) 0.0258(16) 0.0200(15) 0.0097(12) 0.0071(12) 0.0058(13)
P1 0.0221(4) 0.0259(4) 0.0219(4) 0.0103(3) 0.0076(3) 0.0069(3)
C5 0.0241(16) 0.0329(18) 0.0282(17) 0.0089(14) 0.0036(13) 0.0017(13)
C6 0.0312(19) 0.051(2) 0.044(2) 0.0170(19) 0.0069(17) -0.0032(17)
C7 0.039(2) 0.049(2) 0.032(2) 0.0101(17) 0.0014(16) 0.0027(17)
C8 0.0312(18) 0.0357(18) 0.0315(18) 0.0154(15) 0.0142(14) 0.0160(15)
C9 0.045(2) 0.058(3) 0.051(2) 0.027(2) 0.0327(19) 0.0269(19)
C10 0.042(2) 0.055(2) 0.044(2) 0.0256(19) 0.0113(18) 0.0250(19)
C11 0.0260(16) 0.0256(16) 0.0237(16) 0.0091(13) 0.0053(13) 0.0055(13)
P2 0.0325(5) 0.0200(4) 0.0260(4) 0.0060(3) 0.0054(3) 0.0021(3)
C12 0.046(2) 0.0272(17) 0.0291(18) -0.0007(14) 0.0040(16) 0.0128(15)
C13 0.070(3) 0.049(2) 0.033(2) 0.0056(18) 0.019(2) 0.019(2)
C14 0.098(4) 0.036(2) 0.038(2) 0.0035(18) 0.009(2) 0.029(2)
C15 0.039(2) 0.036(2) 0.057(2) 0.0111(18) 0.0068(18) -0.0084(16)
C16 0.038(3) 0.036(3) 0.062(4) 0.009(3) -0.014(3) -0.012(2)
C17 0.065(3) 0.047(4) 0.078(8) 0.015(5) 0.000(4) -0.014(3)
C15' 0.039(2) 0.036(2) 0.057(2) 0.0111(18) 0.0068(18) -0.0084(16)
C16' 0.035(6) 0.028(6) 0.149(16) 0.043(8) 0.021(7) -0.001(5)
C17' 0.065(3) 0.047(4) 0.078(8) 0.015(5) 0.000(4) -0.014(3)
C18 0.0216(15) 0.0199(14) 0.0239(15) 0.0082(12) 0.0061(12) 0.0052(12)
P3 0.0240(4) 0.0195(4) 0.0206(4) 0.0066(3) 0.0086(3) 0.0054(3)
C19 0.0291(17) 0.0287(17) 0.0365(19) 0.0093(15) 0.0119(15) 0.0062(14)
C20 0.0281(19) 0.048(2) 0.046(2) 0.0154(18) 0.0088(16) 0.0132(16)
C21 0.036(2) 0.043(2) 0.049(2) 0.0175(18) 0.0234(18) 0.0106(16)
C22 0.0337(18) 0.0220(15) 0.0231(16) 0.0038(13) 0.0086(13) 0.0067(13)
C23 0.045(2) 0.0216(16) 0.0312(18) 0.0037(14) 0.0087(15) 0.0085(15)
C24 0.063(3) 0.0337(19) 0.0247(18) 0.0077(15) 0.0150(17) 0.0159(18)
Cr1 0.0324(3) 0.0300(3) 0.0333(3) 0.0101(2) 0.0066(2) 0.0032(2)
C25 0.032(3) 0.074(4) 0.139(6) -0.021(4) 0.004(3) 0.006(2)
O4 0.033(2) 0.161(5) 0.293(8) -0.083(5) -0.012(3) 0.007(3)
C26 0.049(2) 0.056(3) 0.036(2) 0.005(2) 0.0051(18) 0.002(2)
O5 0.099(3) 0.077(2) 0.0433(19) -0.0107(17) 0.0121(18) -0.007(2)
C27 0.106(4) 0.037(2) 0.046(3) 0.013(2) 0.002(3) -0.003(2)
O6 0.203(5) 0.039(2) 0.071(3) 0.0177(18) -0.001(3) -0.023(3)
C28 0.0239(16) 0.0218(15) 0.0222(15) 0.0061(12) 0.0038(12) 0.0018(12)
C29 0.0264(17) 0.0320(18) 0.0267(17) 0.0116(14) 0.0043(13) 0.0040(14)
C30 0.0275(17) 0.0335(18) 0.0326(18) 0.0152(15) 0.0006(14) 0.0053(14)
C31 0.040(2) 0.0332(18) 0.0257(17) 0.0155(15) 0.0024(15) 0.0018(15)
C32 0.0365(19) 0.0334(18) 0.0243(17) 0.0111(14) 0.0104(14) 0.0021(15)
C33 0.0310(17) 0.0291(17) 0.0200(15) 0.0086(13) 0.0043(13) 0.0060(13)
N1 0.0252(14) 0.0228(13) 0.0353(15) 0.0091(12) 0.0105(12) 0.0074(11)
P4 0.0229(4) 0.0235(4) 0.0247(4) 0.0066(3) 0.0053(3) 0.0074(3)
P5 0.0211(4) 0.0190(4) 0.0236(4) 0.0048(3) 0.0057(3) 0.0050(3)
C34 0.045(2) 0.0307(18) 0.0219(17) 0.0046(14) 0.0071(15) 0.0144(15)
C35 0.054(2) 0.051(2) 0.032(2) 0.0092(18) 0.0102(18) 0.0047(19)
C36 0.093(4) 0.071(3) 0.029(2) 0.015(2) 0.018(2) 0.008(3)
C37 0.098(4) 0.081(4) 0.026(2) 0.012(2) -0.005(2) 0.040(3)
C38 0.070(3) 0.098(4) 0.034(2) 0.006(2) -0.004(2) 0.048(3)
C39 0.044(2) 0.066(3) 0.037(2) 0.006(2) 0.0063(18) 0.030(2)
C40 0.0223(16) 0.0309(18) 0.0388(19) 0.0129(15) 0.0046(14) 0.0057(13)
C41 0.0296(19) 0.046(2) 0.044(2) 0.0196(18) 0.0064(16) 0.0007(16)
C42 0.038(2) 0.063(3) 0.063(3) 0.039(2) 0.015(2) 0.003(2)
C43 0.035(2) 0.048(3) 0.102(4) 0.038(3) 0.013(2) -0.0018(19)
C44 0.039(2) 0.037(2) 0.094(4) 0.009(2) 0.004(2) -0.0035(18)
C45 0.032(2) 0.036(2) 0.053(2) 0.0057(18) 0.0053(17) 0.0007(16)
C46 0.0332(18) 0.0279(16) 0.0199(15) 0.0084(13) 0.0072(13) 0.0133(14)
C47 0.039(2) 0.034(2) 0.044(2) -0.0035(17) -0.0001(17) 0.0123(16)
C48 0.069(3) 0.032(2) 0.062(3) -0.011(2) -0.010(2) 0.012(2)
C49 0.094(4) 0.041(2) 0.029(2) 0.0008(18) 0.001(2) 0.038(3)
C50 0.073(3) 0.062(3) 0.038(2) 0.021(2) 0.029(2) 0.049(3)
C51 0.039(2) 0.044(2) 0.039(2) 0.0155(17) 0.0192(17) 0.0197(17)
C52 0.0186(15) 0.0268(16) 0.0293(17) 0.0104(13) 0.0028(13) 0.0053(12)
C53 0.038(2) 0.0331(18) 0.0272(18) 0.0051(15) 0.0069(15) 0.0048(15)
C54 0.048(2) 0.054(2) 0.0292(19) 0.0166(18) 0.0107(17) 0.0102(19)
C55 0.041(2) 0.053(2) 0.049(2) 0.033(2) 0.0113(18) 0.0047(18)
C56 0.047(2) 0.031(2) 0.054(3) 0.0206(18) 0.0077(19) -0.0031(17)
C57 0.039(2) 0.0268(17) 0.037(2) 0.0043(15) 0.0086(16) 0.0006(15)
C58 0.0281(17) 0.0265(16) 0.0254(16) 0.0066(13) 0.0032(13) 0.0099(13)
C59 0.034(2) 0.042(2) 0.035(2) -0.0006(16) 0.0028(16) 0.0086(16)
C60 0.045(2) 0.043(2) 0.038(2) -0.0046(18) -0.0095(18) 0.0119(18)
C61 0.060(3) 0.051(2) 0.0263(19) 0.0009(17) 0.0033(18) 0.021(2)
C62 0.054(3) 0.063(3) 0.031(2) 0.0020(19) 0.0171(19) 0.013(2)
C63 0.038(2) 0.045(2) 0.034(2) 0.0036(17) 0.0115(16) 0.0039(17)
C64 0.0212(15) 0.0244(15) 0.0228(15) 0.0036(12) 0.0073(12) 0.0043(12)
C65 0.0278(17) 0.0263(17) 0.0377(19) 0.0084(15) 0.0069(15) 0.0061(14)
C66 0.0248(18) 0.042(2) 0.046(2) 0.0141(17) 0.0016(16) 0.0067(15)
C67 0.0255(18) 0.050(2) 0.043(2) 0.0102(18) 0.0080(16) -0.0042(16)
C68 0.037(2) 0.0332(19) 0.041(2) 0.0129(16) 0.0130(16) -0.0072(15)
C69 0.0312(18) 0.0290(17) 0.0359(19) 0.0162(15) 0.0097(15) 0.0050(14)

loop_
_atom_type_symbol
_atom_type_description
_atom_type_scat_dispersion_real
_atom_type_scat_dispersion_imag
_atom_type_scat_source
C C 0.0033 0.0016 'International Tables Vol C Tables 4.2.6.8 and 6.1.1.4'
H H 0.0000 0.0000 'International Tables Vol C Tables 4.2.6.8 and 6.1.1.4'
B B 0.0013 0.0007 'International Tables Vol C Tables 4.2.6.8 and 6.1.1.4'
N N 0.0061 0.0033 'International Tables Vol C Tables 4.2.6.8 and 6.1.1.4'
O O 0.0106 0.0060 'International Tables Vol C Tables 4.2.6.8 and 6.1.1.4'
P P 0.1023 0.0942 'International Tables Vol C Tables 4.2.6.8 and 6.1.1.4'
Cr Cr 0.3209 0.6236 'International Tables Vol C Tables 4.2.6.8 and 6.1.1.4'
W W -0.8490 6.8722 'International Tables Vol C Tables 4.2.6.8 and 6.1.1.4'

loop_
_geom_angle_atom_site_label_1
_geom_angle_atom_site_label_2
_geom_angle_atom_site_label_3
_geom_angle
C1 W1 C3 86.30(14)
C1 W1 C2 84.84(13)
C3 W1 C2 90.56(14)
C1 W1 P1 98.30(10)
C3 W1 P1 174.22(9)
C2 W1 P1 93.32(10)
C1 W1 P2 174.69(9)
C3 W1 P2 92.08(10)
C2 W1 P2 90.12(10)
P1 W1 P2 83.65(3)
C1 W1 P3 97.91(9)
C3 W1 P3 91.93(10)
C2 W1 P3 176.40(9)
P1 W1 P3 84.01(3)
P2 W1 P3 87.19(3)
O1 C1 W1 172.0(3)
O2 C2 W1 176.2(3)
O3 C3 W1 178.1(3)
C18 B1 C28 109.5(2)
C18 B1 C4 110.7(2)
C28 B1 C4 108.3(2)
C18 B1 C11 109.7(2)
C28 B1 C11 103.2(2)
C4 B1 C11 115.1(3)
B1 C4 P1 118.0(2)
B1 C4 H4A 107.8
P1 C4 H4A 107.8
B1 C4 H4B 107.8
P1 C4 H4B 107.8
H4A C4 H4B 107.1
C4 P1 C8 106.54(14)
C4 P1 C5 100.82(15)
C8 P1 C5 106.96(16)
C4 P1 W1 112.07(10)
C8 P1 W1 111.69(11)
C5 P1 W1 117.73(10)
C7 C5 C6 109.5(3)
C7 C5 P1 115.6(2)
C6 C5 P1 116.2(2)
C7 C5 H5A 104.7
C6 C5 H5A 104.7
P1 C5 H5A 104.7
C5 C6 H6A 109.5
C5 C6 H6B 109.5
H6A C6 H6B 109.5
C5 C6 H6C 109.5
H6A C6 H6C 109.5
H6B C6 H6C 109.5
C5 C7 H7A 109.5
C5 C7 H7B 109.5
H7A C7 H7B 109.5
C5 C7 H7C 109.5
H7A C7 H7C 109.5
H7B C7 H7C 109.5
C10 C8 C9 110.6(3)
C10 C8 P1 111.8(2)
C9 C8 P1 118.0(2)
C10 C8 H8A 105.1
C9 C8 H8A 105.1
P1 C8 H8A 105.1
C8 C9 H9A 109.5
C8 C9 H9B 109.5
H9A C9 H9B 109.5
C8 C9 H9C 109.5
H9A C9 H9C 109.5
H9B C9 H9C 109.5
C8 C10 H10A 109.5
C8 C10 H10B 109.5
H10A C10 H10B 109.5
C8 C10 H10C 109.5
H10A C10 H10C 109.5
H10B C10 H10C 109.5
B1 C11 P2 114.5(2)
B1 C11 H11A 108.6
P2 C11 H11A 108.6
B1 C11 H11B 108.6
P2 C11 H11B 108.6
H11A C11 H11B 107.6
C11 P2 C15' 104.18(16)
C11 P2 C15 104.18(16)
C11 P2 C12 103.16(15)
C15' P2 C12 105.14(18)
C15 P2 C12 105.14(18)
C11 P2 W1 111.69(11)
C15' P2 W1 115.81(13)
C15 P2 W1 115.81(13)
C12 P2 W1 115.49(12)
C13 C12 C14 109.1(3)
C13 C12 P2 116.6(3)
C14 C12 P2 113.9(3)
C13 C12 H12A 105.4
C14 C12 H12A 105.4
P2 C12 H12A 105.4
C12 C13 H13A 109.5
C12 C13 H13B 109.5
H13A C13 H13B 109.5
C12 C13 H13C 109.5
H13A C13 H13C 109.5
H13B C13 H13C 109.5
C12 C14 H14A 109.5
C12 C14 H14B 109.5
H14A C14 H14B 109.5
C12 C14 H14C 109.5
H14A C14 H14C 109.5
H14B C14 H14C 109.5
C16 C15 C17 112.0(12)
C16 C15 P2 116.3(3)
C17 C15 P2 113.2(10)
C16 C15 H15A 104.7
C17 C15 H15A 104.7
P2 C15 H15A 104.7
C15 C16 H16A 109.5
C15 C16 H16B 109.5
H16A C16 H16B 109.5
C15 C16 H16C 109.5
H16A C16 H16C 109.5
H16B C16 H16C 109.5
C15 C17 H17A 109.5
C15 C17 H17B 109.5
H17A C17 H17B 109.5
C15 C17 H17C 109.5
H17A C17 H17C 109.5
H17B C17 H17C 109.5
C16' C15' C17' 107.8(18)
C16' C15' P2 119.3(6)
C17' C15' P2 110(2)
C16' C15' H15B 106.1
C17' C15' H15B 106.1
P2 C15' H15B 106.1
C15' C16' H16D 109.5
C15' C16' H16E 109.5
H16D C16' H16E 109.5
C15' C16' H16F 109.5
H16D C16' H16F 109.5
H16E C16' H16F 109.5
C15' C17' H17D 109.5
C15' C17' H17E 109.5
H17D C17' H17E 109.5
C15' C17' H17F 109.5
H17D C17' H17F 109.5
H17E C17' H17F 109.5
B1 C18 P3 116.4(2)
B1 C18 H18A 108.2
P3 C18 H18A 108.2
B1 C18 H18B 108.2
P3 C18 H18B 108.2
H18A C18 H18B 107.3
C18 P3 C22 100.05(14)
C18 P3 C19 105.40(14)
C22 P3 C19 107.28(15)
C18 P3 W1 113.91(10)
C22 P3 W1 117.51(10)
C19 P3 W1 111.48(11)
C21 C19 C20 110.1(3)
C21 C19 P3 111.8(2)
C20 C19 P3 117.6(2)
C21 C19 H19A 105.4
C20 C19 H19A 105.4
P3 C19 H19A 105.4
C19 C20 H20A 109.5
C19 C20 H20B 109.5
H20A C20 H20B 109.5
C19 C20 H20C 109.5
H20A C20 H20C 109.5
H20B C20 H20C 109.5
C19 C21 H21A 109.5
C19 C21 H21B 109.5
H21A C21 H21B 109.5
C19 C21 H21C 109.5
H21A C21 H21C 109.5
H21B C21 H21C 109.5
C23 C22 C24 110.3(3)
C23 C22 P3 115.4(2)
C24 C22 P3 115.9(2)
C23 C22 H22A 104.6
C24 C22 H22A 104.6
P3 C22 H22A 104.6
C22 C23 H23A 109.5
C22 C23 H23B 109.5
H23A C23 H23B 109.5
C22 C23 H23C 109.5
H23A C23 H23C 109.5
H23B C23 H23C 109.5
C22 C24 H24A 109.5
C22 C24 H24B 109.5
H24A C24 H24B 109.5
C22 C24 H24C 109.5
H24A C24 H24C 109.5
H24B C24 H24C 109.5
C25 Cr1 C26 85.2(2)
C25 Cr1 C27 89.0(3)
C26 Cr1 C27 86.0(2)
C25 Cr1 C31 129.5(2)
C26 Cr1 C31 144.68(17)
C27 Cr1 C31 88.09(17)
C25 Cr1 C32 98.2(2)
C26 Cr1 C32 166.02(16)
C27 Cr1 C32 107.55(17)
C31 Cr1 C32 36.52(12)
C25 Cr1 C33 88.32(19)
C26 Cr1 C33 130.05(16)
C27 Cr1 C33 143.41(18)
C31 Cr1 C33 66.19(12)
C32 Cr1 C33 37.13(11)
C25 Cr1 C29 141.2(2)
C26 Cr1 C29 91.49(16)
C27 Cr1 C29 129.4(2)
C31 Cr1 C29 66.11(12)
C32 Cr1 C29 77.36(12)
C33 Cr1 C29 64.67(12)
C25 Cr1 C30 163.8(2)
C26 Cr1 C30 109.82(16)
C27 Cr1 C30 97.90(19)
C31 Cr1 C30 36.91(12)
C32 Cr1 C30 65.80(13)
C33 Cr1 C30 77.36(12)
C29 Cr1 C30 36.63(11)
C25 Cr1 C28 105.8(2)
C26 Cr1 C28 99.46(16)
C27 Cr1 C28 164.49(18)
C31 Cr1 C28 79.04(12)
C32 Cr1 C28 66.56(11)
C33 Cr1 C28 36.09(11)
C29 Cr1 C28 36.64(11)
C30 Cr1 C28 66.59(11)
O4 C25 Cr1 176.6(8)
O5 C26 Cr1 178.6(4)
O6 C27 Cr1 178.6(6)
C33 C28 C29 114.9(3)
C33 C28 B1 124.3(3)
C29 C28 B1 120.6(3)
C33 C28 Cr1 69.20(18)
C29 C28 Cr1 69.08(18)
B1 C28 Cr1 135.7(2)
C30 C29 C28 123.4(3)
C30 C29 Cr1 72.02(19)
C28 C29 Cr1 74.28(18)
C30 C29 H29A 117.8
C28 C29 H29A 117.8
Cr1 C29 H29A 117.8
C29 C30 C31 119.1(3)
C29 C30 Cr1 71.35(19)
C31 C30 Cr1 70.78(19)
C29 C30 H30A 120.0
C31 C30 H30A 120.0
Cr1 C30 H30A 120.0
C32 C31 C30 119.6(3)
C32 C31 Cr1 71.83(19)
C30 C31 Cr1 72.31(19)
C32 C31 H31A 119.9
C30 C31 H31A 119.9
Cr1 C31 H31A 119.9
C31 C32 C33 119.7(3)
C31 C32 Cr1 71.6(2)
C33 C32 Cr1 71.66(19)
C31 C32 H32A 119.7
C33 C32 H32A 119.7
Cr1 C32 H32A 119.7
C28 C33 C32 123.2(3)
C28 C33 Cr1 74.71(18)
C32 C33 Cr1 71.21(19)
C28 C33 H33A 117.9
C32 C33 H33A 117.9
Cr1 C33 H33A 117.9
P5 N1 P4 140.07(18)
N1 P4 C34 112.31(16)
N1 P4 C40 114.30(14)
C34 P4 C40 108.84(17)
N1 P4 C46 107.76(15)
C34 P4 C46 105.42(15)
C40 P4 C46 107.72(16)
N1 P5 C64 107.68(14)
N1 P5 C58 113.69(15)
C64 P5 C58 106.67(14)
N1 P5 C52 113.09(14)
C64 P5 C52 107.08(14)
C58 P5 C52 108.24(15)
C35 C34 C39 119.5(3)
C35 C34 P4 119.5(3)
C39 C34 P4 120.7(3)
C34 C35 C36 119.2(4)
C34 C35 H35A 120.4
C36 C35 H35A 120.4
C37 C36 C35 120.7(4)
C37 C36 H36A 119.6
C35 C36 H36A 119.6
C36 C37 C38 121.0(4)
C36 C37 H37A 119.5
C38 C37 H37A 119.5
C37 C38 C39 118.9(4)
C37 C38 H38A 120.5
C39 C38 H38A 120.5
C38 C39 C34 120.6(4)
C38 C39 H39A 119.7
C34 C39 H39A 119.7
C45 C40 C41 119.5(3)
C45 C40 P4 122.3(3)
C41 C40 P4 117.8(3)
C42 C41 C40 120.4(4)
C42 C41 H41A 119.8
C40 C41 H41A 119.8
C43 C42 C41 119.3(4)
C43 C42 H42A 120.3
C41 C42 H42A 120.3
C44 C43 C42 120.9(4)
C44 C43 H43A 119.6
C42 C43 H43A 119.6
C43 C44 C45 119.7(4)
C43 C44 H44A 120.2
C45 C44 H44A 120.2
C40 C45 C44 120.1(4)
C40 C45 H45A 119.9
C44 C45 H45A 119.9
C51 C46 C47 119.4(3)
C51 C46 P4 120.7(3)
C47 C46 P4 119.6(3)
C48 C47 C46 120.0(4)
C48 C47 H47A 120.0
C46 C47 H47A 120.0
C49 C48 C47 120.2(4)
C49 C48 H48A 119.9
C47 C48 H48A 119.9
C48 C49 C50 120.3(4)
C48 C49 H49A 119.9
C50 C49 H49A 119.9
C49 C50 C51 120.0(4)
C49 C50 H50A 120.0
C51 C50 H50A 120.0
C46 C51 C50 120.0(4)
C46 C51 H51A 120.0
C50 C51 H51A 120.0
C57 C52 C53 119.1(3)
C57 C52 P5 123.3(3)
C53 C52 P5 117.7(2)
C54 C53 C52 120.4(3)
C54 C53 H53A 119.8
C52 C53 H53A 119.8
C55 C54 C53 119.8(4)
C55 C54 H54A 120.1
C53 C54 H54A 120.1
C56 C55 C54 120.6(3)
C56 C55 H55A 119.7
C54 C55 H55A 119.7
C55 C56 C57 120.2(4)
C55 C56 H56A 119.9
C57 C56 H56A 119.9
C52 C57 C56 119.9(3)
C52 C57 H57A 120.0
C56 C57 H57A 120.0
C63 C58 C59 118.4(3)
C63 C58 P5 122.0(3)
C59 C58 P5 119.6(3)
C60 C59 C58 120.4(4)
C60 C59 H59A 119.8
C58 C59 H59A 119.8
C61 C60 C59 120.3(4)
C61 C60 H60A 119.8
C59 C60 H60A 119.8
C60 C61 C62 120.2(4)
C60 C61 H61A 119.9
C62 C61 H61A 119.9
C61 C62 C63 120.5(4)
C61 C62 H62A 119.8
C63 C62 H62A 119.8
C58 C63 C62 120.3(4)
C58 C63 H63A 119.9
C62 C63 H63A 119.9
C69 C64 C65 120.1(3)
C69 C64 P5 119.9(2)
C65 C64 P5 119.9(2)
C66 C65 C64 119.1(3)
C66 C65 H65A 120.4
C64 C65 H65A 120.4
C67 C66 C65 120.2(3)
C67 C66 H66A 119.9
C65 C66 H66A 119.9
C68 C67 C66 120.8(3)
C68 C67 H67A 119.6
C66 C67 H67A 119.6
C67 C68 C69 119.7(3)
C67 C68 H68A 120.1
C69 C68 H68A 120.1
C68 C69 C64 120.0(3)
C68 C69 H69A 120.0
C64 C69 H69A 120.0

loop_
_geom_bond_atom_site_label_1
_geom_bond_atom_site_label_2
_geom_bond_distance
W1 C1 1.958(4)
W1 C3 1.961(3)
W1 C2 1.962(3)
W1 P1 2.5566(10)
W1 P2 2.5568(12)
W1 P3 2.5602(11)
C1 O1 1.176(4)
C2 O2 1.165(4)
C3 O3 1.170(4)
B1 C18 1.653(4)
B1 C28 1.654(4)
B1 C4 1.655(4)
B1 C11 1.671(5)
C4 P1 1.846(3)
C4 H4A 0.9900
C4 H4B 0.9900
P1 C8 1.874(3)
P1 C5 1.876(3)
C5 C7 1.532(4)
C5 C6 1.537(4)
C5 H5A 1.0000
C6 H6A 0.9800
C6 H6B 0.9800
C6 H6C 0.9800
C7 H7A 0.9800
C7 H7B 0.9800
C7 H7C 0.9800
C8 C10 1.525(4)
C8 C9 1.526(4)
C8 H8A 1.0000
C9 H9A 0.9800
C9 H9B 0.9800
C9 H9C 0.9800
C10 H10A 0.9800
C10 H10B 0.9800
C10 H10C 0.9800
C11 P2 1.818(3)
C11 H11A 0.9900
C11 H11B 0.9900
P2 C15' 1.867(4)
P2 C15 1.867(4)
P2 C12 1.875(4)
C12 C13 1.522(5)
C12 C14 1.528(5)
C12 H12A 1.0000
C13 H13A 0.9800
C13 H13B 0.9800
C13 H13C 0.9800
C14 H14A 0.9800
C14 H14B 0.9800
C14 H14C 0.9800
C15 C16 1.496(6)
C15 C17 1.555(9)
C15 H15A 1.0000
C16 H16A 0.9800
C16 H16B 0.9800
C16 H16C 0.9800
C17 H17A 0.9800
C17 H17B 0.9800
C17 H17C 0.9800
C15' C16' 1.519(10)
C15' C17' 1.548(13)
C15' H15B 1.0000
C16' H16D 0.9800
C16' H16E 0.9800
C16' H16F 0.9800
C17' H17D 0.9800
C17' H17E 0.9800
C17' H17F 0.9800
C18 P3 1.835(3)
C18 H18A 0.9900
C18 H18B 0.9900
P3 C22 1.872(3)
P3 C19 1.876(3)
C19 C21 1.531(4)
C19 C20 1.538(4)
C19 H19A 1.0000
C20 H20A 0.9800
C20 H20B 0.9800
C20 H20C 0.9800
C21 H21A 0.9800
C21 H21B 0.9800
C21 H21C 0.9800
C22 C23 1.533(4)
C22 C24 1.537(4)
C22 H22A 1.0000
C23 H23A 0.9800
C23 H23B 0.9800
C23 H23C 0.9800
C24 H24A 0.9800
C24 H24B 0.9800
C24 H24C 0.9800
Cr1 C25 1.800(5)
Cr1 C26 1.821(4)
Cr1 C27 1.836(5)
Cr1 C31 2.219(3)
Cr1 C32 2.222(3)
Cr1 C33 2.228(3)
Cr1 C29 2.230(3)
Cr1 C30 2.239(3)
Cr1 C28 2.299(3)
C25 O4 1.147(6)
C26 O5 1.169(5)
C27 O6 1.145(5)
C28 C33 1.404(4)
C28 C29 1.425(4)
C29 C30 1.405(4)
C29 H29A 1.0000
C30 C31 1.412(5)
C30 H30A 1.0000
C31 C32 1.391(5)
C31 H31A 1.0000
C32 C33 1.417(4)
C32 H32A 1.0000
C33 H33A 1.0000
N1 P5 1.576(3)
N1 P4 1.584(3)
P4 C34 1.794(3)
P4 C40 1.795(3)
P4 C46 1.795(3)
P5 C64 1.790(3)
P5 C58 1.796(3)
P5 C52 1.798(3)
C34 C35 1.378(5)
C34 C39 1.391(5)
C35 C36 1.394(6)
C35 H35A 0.9500
C36 C37 1.351(7)
C36 H36A 0.9500
C37 C38 1.379(7)
C37 H37A 0.9500
C38 C39 1.382(6)
C38 H38A 0.9500
C39 H39A 0.9500
C40 C45 1.385(5)
C40 C41 1.392(5)
C41 C42 1.393(5)
C41 H41A 0.9500
C42 C43 1.381(6)
C42 H42A 0.9500
C43 C44 1.380(7)
C43 H43A 0.9500
C44 C45 1.396(6)
C44 H44A 0.9500
C45 H45A 0.9500
C46 C51 1.376(5)
C46 C47 1.390(5)
C47 C48 1.384(5)
C47 H47A 0.9500
C48 C49 1.369(6)
C48 H48A 0.9500
C49 C50 1.371(7)
C49 H49A 0.9500
C50 C51 1.393(5)
C50 H50A 0.9500
C51 H51A 0.9500
C52 C57 1.387(5)
C52 C53 1.392(5)
C53 C54 1.383(5)
C53 H53A 0.9500
C54 C55 1.381(6)
C54 H54A 0.9500
C55 C56 1.362(6)
C55 H55A 0.9500
C56 C57 1.398(5)
C56 H56A 0.9500
C57 H57A 0.9500
C58 C63 1.383(5)
C58 C59 1.397(5)
C59 C60 1.387(5)
C59 H59A 0.9500
C60 C61 1.363(6)
C60 H60A 0.9500
C61 C62 1.363(6)
C61 H61A 0.9500
C62 C63 1.393(5)
C62 H62A 0.9500
C63 H63A 0.9500
C64 C69 1.387(4)
C64 C65 1.396(4)
C65 C66 1.386(5)
C65 H65A 0.9500
C66 C67 1.376(5)
C66 H66A 0.9500
C67 C68 1.376(5)
C67 H67A 0.9500
C68 C69 1.381(5)
C68 H68A 0.9500
C69 H69A 0.9500

loop_
_geom_torsion_atom_site_label_1
_geom_torsion_atom_site_label_2
_geom_torsion_atom_site_label_3
_geom_torsion_atom_site_label_4
_geom_torsion
C18 B1 C4 P1 47.9(3)
C28 B1 C4 P1 167.9(2)
C11 B1 C4 P1 -77.2(3)
B1 C4 P1 C8 149.5(2)
B1 C4 P1 C5 -99.0(2)
B1 C4 P1 W1 27.0(3)
C4 P1 C5 C7 165.8(3)
C8 P1 C5 C7 -83.1(3)
W1 P1 C5 C7 43.6(3)
C4 P1 C5 C6 -63.9(3)
C8 P1 C5 C6 47.3(3)
W1 P1 C5 C6 174.0(2)
C4 P1 C8 C10 162.5(3)
C5 P1 C8 C10 55.3(3)
W1 P1 C8 C10 -74.8(3)
C4 P1 C8 C9 32.5(3)
C5 P1 C8 C9 -74.7(3)
W1 P1 C8 C9 155.2(3)
C18 B1 C11 P2 -90.4(3)
C28 B1 C11 P2 153.0(2)
C4 B1 C11 P2 35.2(3)
B1 C11 P2 C15' 166.3(2)
B1 C11 P2 C15 166.3(2)
B1 C11 P2 C12 -84.1(2)
B1 C11 P2 W1 40.6(2)
C11 P2 C12 C13 -27.3(3)
C15' P2 C12 C13 81.6(3)
C15 P2 C12 C13 81.6(3)
W1 P2 C12 C13 -149.4(3)
C11 P2 C12 C14 -155.8(3)
C15' P2 C12 C14 -46.9(3)
C15 P2 C12 C14 -46.9(3)
W1 P2 C12 C14 82.0(3)
C11 P2 C15 C16 49.6(4)
C12 P2 C15 C16 -58.6(4)
W1 P2 C15 C16 172.7(3)
C11 P2 C15 C17 -178.6(11)
C12 P2 C15 C17 73.2(11)
W1 P2 C15 C17 -55.6(11)
C11 P2 C15' C16' -46.2(8)
C12 P2 C15' C16' -154.3(8)
W1 P2 C15' C16' 76.9(8)
C11 P2 C15' C17' -172(3)
C12 P2 C15' C17' 80(3)
W1 P2 C15' C17' -49(3)
C28 B1 C18 P3 160.3(2)
C4 B1 C18 P3 -80.3(3)
C11 B1 C18 P3 47.8(3)
B1 C18 P3 C22 151.6(2)
B1 C18 P3 C19 -97.2(2)
B1 C18 P3 W1 25.3(2)
C18 P3 C19 C21 -154.8(2)
C22 P3 C19 C21 -48.8(3)
W1 P3 C19 C21 81.2(2)
C18 P3 C19 C20 -25.9(3)
C22 P3 C19 C20 80.1(3)
W1 P3 C19 C20 -150.0(2)
C18 P3 C22 C23 55.9(3)
C19 P3 C22 C23 -53.8(3)
W1 P3 C22 C23 179.71(19)
C18 P3 C22 C24 -173.0(3)
C19 P3 C22 C24 77.2(3)
W1 P3 C22 C24 -49.2(3)
C18 B1 C28 C33 137.5(3)
C4 B1 C28 C33 16.8(4)
C11 B1 C28 C33 -105.8(3)
C18 B1 C28 C29 -48.0(4)
C4 B1 C28 C29 -168.7(3)
C11 B1 C28 C29 68.8(3)
C18 B1 C28 Cr1 42.8(4)
C4 B1 C28 Cr1 -78.0(3)
C11 B1 C28 Cr1 159.5(2)
C33 C28 C29 C30 1.9(5)
B1 C28 C29 C30 -173.1(3)
Cr1 C28 C29 C30 55.3(3)
C33 C28 C29 Cr1 -53.4(2)
B1 C28 C29 Cr1 131.6(3)
C28 C29 C30 C31 -2.1(5)
Cr1 C29 C30 C31 54.2(3)
C28 C29 C30 Cr1 -56.3(3)
C29 C30 C31 C32 1.6(5)
Cr1 C30 C31 C32 56.1(3)
C29 C30 C31 Cr1 -54.5(3)
C30 C31 C32 C33 -1.1(5)
Cr1 C31 C32 C33 55.2(3)
C30 C31 C32 Cr1 -56.3(3)
C29 C28 C33 C32 -1.3(5)
B1 C28 C33 C32 173.5(3)
Cr1 C28 C33 C32 -54.7(3)
C29 C28 C33 Cr1 53.3(2)
B1 C28 C33 Cr1 -131.9(3)
C31 C32 C33 C28 1.0(5)
Cr1 C32 C33 C28 56.2(3)
C31 C32 C33 Cr1 -55.2(3)
P5 N1 P4 C34 -94.1(3)
P5 N1 P4 C40 30.6(3)
P5 N1 P4 C46 150.3(3)
P4 N1 P5 C64 -172.3(3)
P4 N1 P5 C58 69.8(3)
P4 N1 P5 C52 -54.2(3)
N1 P4 C34 C35 -17.6(4)
C40 P4 C34 C35 -145.2(3)
C46 P4 C34 C35 99.5(3)
N1 P4 C34 C39 169.0(3)
C40 P4 C34 C39 41.4(3)
C46 P4 C34 C39 -74.0(3)
C39 C34 C35 C36 1.5(6)
P4 C34 C35 C36 -172.0(3)
C34 C35 C36 C37 -0.6(7)
C35 C36 C37 C38 -1.5(8)
C36 C37 C38 C39 2.6(8)
C37 C38 C39 C34 -1.6(7)
C35 C34 C39 C38 -0.4(6)
P4 C34 C39 C38 173.0(4)
N1 P4 C40 C45 -97.5(3)
C34 P4 C40 C45 29.0(3)
C46 P4 C40 C45 142.8(3)
N1 P4 C40 C41 75.0(3)
C34 P4 C40 C41 -158.6(3)
C46 P4 C40 C41 -44.7(3)
C45 C40 C41 C42 1.7(5)
P4 C40 C41 C42 -170.9(3)
C40 C41 C42 C43 -1.4(6)
C41 C42 C43 C44 -0.3(7)
C42 C43 C44 C45 1.7(7)
C41 C40 C45 C44 -0.3(5)
P4 C40 C45 C44 172.0(3)
C43 C44 C45 C40 -1.4(6)
N1 P4 C46 C51 -166.8(3)
C34 P4 C46 C51 73.1(3)
C40 P4 C46 C51 -43.0(3)
N1 P4 C46 C47 18.9(3)
C34 P4 C46 C47 -101.2(3)
C40 P4 C46 C47 142.7(3)
C51 C46 C47 C48 0.3(6)
P4 C46 C47 C48 174.6(3)
C46 C47 C48 C49 0.1(7)
C47 C48 C49 C50 0.1(7)
C48 C49 C50 C51 -0.7(6)
C47 C46 C51 C50 -0.8(5)
P4 C46 C51 C50 -175.0(3)
C49 C50 C51 C46 1.0(6)
N1 P5 C52 C57 131.0(3)
C64 P5 C52 C57 -110.6(3)
C58 P5 C52 C57 4.1(3)
N1 P5 C52 C53 -48.4(3)
C64 P5 C52 C53 70.0(3)
C58 P5 C52 C53 -175.3(2)
C57 C52 C53 C54 -1.0(5)
P5 C52 C53 C54 178.4(3)
C52 C53 C54 C55 0.1(6)
C53 C54 C55 C56 1.1(6)
C54 C55 C56 C57 -1.5(6)
C53 C52 C57 C56 0.6(5)
P5 C52 C57 C56 -178.7(3)
C55 C56 C57 C52 0.6(6)
N1 P5 C58 C63 112.9(3)
C64 P5 C58 C63 -5.6(3)
C52 P5 C58 C63 -120.5(3)
N1 P5 C58 C59 -65.0(3)
C64 P5 C58 C59 176.5(3)
C52 P5 C58 C59 61.5(3)
C63 C58 C59 C60 0.7(5)
P5 C58 C59 C60 178.7(3)
C58 C59 C60 C61 -0.5(6)
C59 C60 C61 C62 -0.6(6)
C60 C61 C62 C63 1.4(6)
C59 C58 C63 C62 0.2(5)
P5 C58 C63 C62 -177.8(3)
C61 C62 C63 C58 -1.2(6)
N1 P5 C64 C69 -29.8(3)
C58 P5 C64 C69 92.6(3)
C52 P5 C64 C69 -151.7(3)
N1 P5 C64 C65 154.5(3)
C58 P5 C64 C65 -83.1(3)
C52 P5 C64 C65 32.6(3)
C69 C64 C65 C66 -1.4(5)
P5 C64 C65 C66 174.4(3)
C64 C65 C66 C67 0.5(5)
C65 C66 C67 C68 1.2(6)
C66 C67 C68 C69 -2.0(6)
C67 C68 C69 C64 1.1(5)
C65 C64 C69 C68 0.6(5)
P5 C64 C69 C68 -175.1(3)
